data_7200428
loop_
_publ_author_name
'Lin, Mei-Jin'
'Jouaiti, Abdelaziz'
'Kyritsakas, Nathalie'
'Hosseini, Mir Wais'

_publ_section_title
;
 Molecular tectonics: modulation of size and shape of cuboid 3-D
 coordination networks
;
_journal_issue 1
_journal_name_full CrystEngComm
_journal_page_first 189
_journal_paper_doi 10.1039/b815695f
_journal_volume 11
_journal_year 2009
_chemical_formula_moiety 'C32 H24 F6 N4 Si Zn'
_chemical_formula_sum 'C32 H24 F6 N4 Si Zn'
_chemical_formula_weight 672.01
_chemical_name_systematic
;
?
;
_space_group_IT_number 140
_symmetry_cell_setting tetragonal
_symmetry_space_group_name_Hall '-I 4 2c'
_symmetry_space_group_name_H-M 'I 4/m c m'
_atom_sites_solution_hydrogens geom
_atom_sites_solution_primary direct
_atom_sites_solution_secondary difmap
_audit_creation_method SHELXL-97
_cell_angle_alpha 90.00
_cell_angle_beta 90.00
_cell_angle_gamma 90.00
_cell_formula_units_Z 4
_cell_length_a 22.0593(13)
_cell_length_b 22.0593(13)
_cell_length_c 15.0937(18)
_cell_measurement_reflns_used 730
_cell_measurement_temperature 173(2)
_cell_measurement_theta_max 22.17
_cell_measurement_theta_min 2.61
_cell_volume 7344.8(11)
_computing_cell_refinement 'Bruker SMART'
_computing_data_collection 'Bruker SMART'
_computing_data_reduction 'Bruker SAINT'
_computing_molecular_graphics 'Bruker SHELXTL'
_computing_publication_material 'Bruker SHELXTL'
_computing_structure_refinement 'SHELXL-97 (Sheldrick, 1997)'
_computing_structure_solution 'SHELXS-97 (Sheldrick, 1990)'
_diffrn_ambient_temperature 173(2)
_diffrn_measured_fraction_theta_full 0.991
_diffrn_measured_fraction_theta_max 0.991
_diffrn_measurement_device_type 'CCD area detector'
_diffrn_measurement_method 'phi and omega scans'
_diffrn_radiation_monochromator graphite
_diffrn_radiation_source 'fine-focus sealed tube'
_diffrn_radiation_type MoK\a
_diffrn_radiation_wavelength 0.71073
_diffrn_reflns_av_R_equivalents 0.0755
_diffrn_reflns_av_sigmaI/netI 0.0684
_diffrn_reflns_limit_h_max 20
_diffrn_reflns_limit_h_min -11
_diffrn_reflns_limit_k_max 28
_diffrn_reflns_limit_k_min -28
_diffrn_reflns_limit_l_max 19
_diffrn_reflns_limit_l_min -7
_diffrn_reflns_number 10236
_diffrn_reflns_theta_full 27.49
_diffrn_reflns_theta_max 27.49
_diffrn_reflns_theta_min 1.31
_exptl_absorpt_coefficient_mu 0.378
_exptl_absorpt_correction_T_max 0.9850
_exptl_absorpt_correction_T_min 0.9777
_exptl_absorpt_correction_type multi-scan
_exptl_absorpt_process_details sadabs
_exptl_crystal_colour colorless
_exptl_crystal_density_diffrn 0.608
_exptl_crystal_density_meas ?
_exptl_crystal_density_method 'not measured'
_exptl_crystal_description prism
_exptl_crystal_F_000 1368
_exptl_crystal_size_max 0.06
_exptl_crystal_size_mid 0.06
_exptl_crystal_size_min 0.04
_refine_diff_density_max 0.913
_refine_diff_density_min -0.492
_refine_diff_density_rms 0.137
_refine_ls_extinction_method none
_refine_ls_goodness_of_fit_ref 1.013
_refine_ls_hydrogen_treatment constr
_refine_ls_matrix_type full
_refine_ls_number_parameters 56
_refine_ls_number_reflns 2262
_refine_ls_number_restraints 0
_refine_ls_restrained_S_all 1.013
_refine_ls_R_factor_all 0.0931
_refine_ls_R_factor_gt 0.0704
_refine_ls_shift/su_max 0.000
_refine_ls_shift/su_mean 0.000
_refine_ls_structure_factor_coef Fsqd
_refine_ls_weighting_details 'calc w=1/[\s^2^(Fo^2^)+(0.0963P)^2^+0.0000P] where P=(Fo^2^+2Fc^2^)/3'
_refine_ls_weighting_scheme calc
_refine_ls_wR_factor_gt 0.1860
_refine_ls_wR_factor_ref 0.1927
_reflns_number_gt 1274
_reflns_number_total 2262
_reflns_threshold_expression >2sigma(I)
_cod_data_source_file b815695f.txt
_cod_data_source_block e1215a
_cod_depositor_comments
;
The following automatic conversions were performed:
'_symmetry_cell_setting' value 'Tetragonal' changed to 'tetragonal'
according to '/home/saulius/struct/CIF-dictionaries/cif_core.dic'
dictionary named 'cif_core.dic' version 2.4.1 from 2010-06-29.

Automatic conversion script
Id: cif_fix_enum 1527 2010-12-29 10:47:43Z saulius 

The following automatic conversions were performed:

'_exptl_crystal_density_meas' value 'none' was changed to '?' - the
value is perceived as not measured.

Automatic conversion script
Id: cif_fix_values 3008 2015-01-20 13:52:24Z robertas 
;
_cod_original_sg_symbol_Hall '-I 4 2 c'
_cod_original_sg_symbol_H-M I4/mcm
_cod_database_code 7200428

loop_
_symmetry_equiv_pos_as_xyz
'x, y, z'
'-x, -y, z'
'-y, x, z'
'y, -x, z'
'-x, y, -z+1/2'
'x, -y, -z+1/2'
'y, x, -z+1/2'
'-y, -x, -z+1/2'
'x+1/2, y+1/2, z+1/2'
'-x+1/2, -y+1/2, z+1/2'
'-y+1/2, x+1/2, z+1/2'
'y+1/2, -x+1/2, z+1/2'
'-x+1/2, y+1/2, -z+1'
'x+1/2, -y+1/2, -z+1'
'y+1/2, x+1/2, -z+1'
'-y+1/2, -x+1/2, -z+1'
'-x, -y, -z'
'x, y, -z'
'y, -x, -z'
'-y, x, -z'
'x, -y, z-1/2'
'-x, y, z-1/2'
'-y, -x, z-1/2'
'y, x, z-1/2'
'-x+1/2, -y+1/2, -z+1/2'
'x+1/2, y+1/2, -z+1/2'
'y+1/2, -x+1/2, -z+1/2'
'-y+1/2, x+1/2, -z+1/2'
'x+1/2, -y+1/2, z'
'-x+1/2, y+1/2, z'
'-y+1/2, -x+1/2, z'
'y+1/2, x+1/2, z'

loop_
_atom_site_label
_atom_site_type_symbol
_atom_site_fract_x
_atom_site_fract_y
_atom_site_fract_z
_atom_site_U_iso_or_equiv
_atom_site_adp_type
_atom_site_occupancy
_atom_site_symmetry_multiplicity
_atom_site_calc_flag
_atom_site_refinement_flags
_atom_site_disorder_assembly
_atom_site_disorder_group
Zn1 Zn 0.0000 0.0000 0.2500 0.0172(3) Uani 1 8 d S . .
Si1 Si 0.0000 0.0000 0.0000 0.0207(5) Uani 1 8 d S . .
F1 F 0.01785(16) -0.07277(13) 0.0000 0.0469(9) Uani 1 2 d S . .
F2 F 0.0000 0.0000 0.1134(2) 0.0349(9) Uani 1 4 d S . .
N1 N 0.06787(10) 0.06787(10) 0.2500 0.0230(7) Uani 1 2 d S . .
C1 C 0.06911(16) 0.11100(15) 0.1883(2) 0.0295(8) Uani 1 1 d . . .
H1 H 0.0388 0.1103 0.1436 0.035 Uiso 1 1 calc R . .
C2 C 0.11251(17) 0.15727(16) 0.1854(3) 0.0378(9) Uani 1 1 d . . .
H2 H 0.1113 0.1876 0.1408 0.045 Uiso 1 1 calc R . .
C3 C 0.15731(14) 0.15731(14) 0.2500 0.0361(11) Uani 1 2 d S . .
C4 C 0.20514(14) 0.20514(14) 0.2500 0.0460(13) Uani 1 2 d S . .
C5 C 0.1909(2) 0.2632(2) 0.2295(4) 0.090(2) Uani 1 1 d . . .
H5 H 0.1503 0.2735 0.2151 0.108 Uiso 1 1 calc R . .

loop_
_atom_site_aniso_label
_atom_site_aniso_U_11
_atom_site_aniso_U_22
_atom_site_aniso_U_33
_atom_site_aniso_U_23
_atom_site_aniso_U_13
_atom_site_aniso_U_12
Zn1 0.0162(3) 0.0162(3) 0.0194(4) 0.000 0.000 0.000
Si1 0.0220(7) 0.0220(7) 0.0181(10) 0.000 0.000 0.000
F1 0.078(3) 0.0244(16) 0.0383(16) 0.000 0.000 0.0143(14)
F2 0.0413(13) 0.0413(13) 0.0220(17) 0.000 0.000 0.000
N1 0.0219(10) 0.0219(10) 0.0250(15) -0.0013(14) 0.0013(14) -0.0048(12)
C1 0.0289(18) 0.0223(17) 0.0372(17) 0.0033(15) -0.0042(16) -0.0051(13)
C2 0.038(2) 0.029(2) 0.047(2) 0.0106(18) -0.0002(18) -0.0082(16)
C3 0.0273(14) 0.0273(14) 0.054(3) 0.001(2) -0.001(2) -0.0119(17)
C4 0.0342(17) 0.0342(17) 0.070(4) 0.002(3) -0.002(3) -0.016(2)
C5 0.036(2) 0.052(3) 0.181(7) 0.045(4) -0.027(3) -0.018(2)

loop_
_atom_type_symbol
_atom_type_description
_atom_type_scat_dispersion_real
_atom_type_scat_dispersion_imag
_atom_type_scat_source
C C 0.0033 0.0016 'International Tables Vol C Tables 4.2.6.8 and 6.1.1.4'
F F 0.0171 0.0103 'International Tables Vol C Tables 4.2.6.8 and 6.1.1.4'
N N 0.0061 0.0033 'International Tables Vol C Tables 4.2.6.8 and 6.1.1.4'
Si Si 0.0817 0.0704 'International Tables Vol C Tables 4.2.6.8 and 6.1.1.4'
Zn Zn 0.2839 1.4301 'International Tables Vol C Tables 4.2.6.8 and 6.1.1.4'
H H 0.0000 0.0000 'International Tables Vol C Tables 4.2.6.8 and 6.1.1.4'

loop_
_geom_angle_atom_site_label_1
_geom_angle_atom_site_label_2
_geom_angle_atom_site_label_3
_geom_angle
_geom_angle_site_symmetry_1
_geom_angle_site_symmetry_3
_geom_angle_publ_flag
F2 Zn1 F2 180.0 5 . ?
F2 Zn1 N1 90.0 5 . ?
F2 Zn1 N1 90.0 . . ?
F2 Zn1 N1 90.0 5 2 ?
F2 Zn1 N1 90.0 . 2 ?
N1 Zn1 N1 180.0 . 2 ?
F2 Zn1 N1 90.0 5 4 ?
F2 Zn1 N1 90.0 . 4 ?
N1 Zn1 N1 90.0 . 4 ?
N1 Zn1 N1 90.0 2 4 ?
F2 Zn1 N1 90.0 5 3 ?
F2 Zn1 N1 90.0 . 3 ?
N1 Zn1 N1 90.0 . 3 ?
N1 Zn1 N1 90.0 2 3 ?
N1 Zn1 N1 180.0 4 3 ?
F1 Si1 F1 90.0 . 19 ?
F1 Si1 F1 90.0 . 3 ?
F1 Si1 F1 180.0 19 3 ?
F1 Si1 F1 180.0 . 17 ?
F1 Si1 F1 90.0 19 17 ?
F1 Si1 F1 90.0 3 17 ?
F1 Si1 F2 90.0 . . ?
F1 Si1 F2 90.0 19 . ?
F1 Si1 F2 90.0 3 . ?
F1 Si1 F2 90.0 17 . ?
F1 Si1 F2 90.0 . 17 ?
F1 Si1 F2 90.0 19 17 ?
F1 Si1 F2 90.0 3 17 ?
F1 Si1 F2 90.0 17 17 ?
F2 Si1 F2 180.0 . 17 ?
Si1 F2 Zn1 180.0 . . ?
C1 N1 C1 117.4(4) . 7 ?
C1 N1 Zn1 121.30(19) . . ?
C1 N1 Zn1 121.31(19) 7 . ?
N1 C1 C2 123.8(3) . . ?
N1 C1 H1 118.1 . . ?
C2 C1 H1 118.1 . . ?
C3 C2 C1 117.8(3) . . ?
C3 C2 H2 121.1 . . ?
C1 C2 H2 121.1 . . ?
C2 C3 C2 119.5(4) 7 . ?
C2 C3 C4 120.3(2) 7 . ?
C2 C3 C4 120.3(2) . . ?
C5 C4 C5 119.4(5) 7 . ?
C5 C4 C3 120.3(2) 7 . ?
C5 C4 C3 120.3(2) . . ?
C4 C5 C5 120.3(2) . 31 ?
C4 C5 H5 119.8 . . ?
C5 C5 H5 119.8 31 . ?

loop_
_geom_bond_atom_site_label_1
_geom_bond_atom_site_label_2
_geom_bond_distance
_geom_bond_site_symmetry_2
_geom_bond_publ_flag
Zn1 F2 2.062(3) 5 ?
Zn1 F2 2.062(3) . ?
Zn1 N1 2.117(3) . ?
Zn1 N1 2.117(3) 2 ?
Zn1 N1 2.117(3) 4 ?
Zn1 N1 2.117(3) 3 ?
Si1 F1 1.653(3) . ?
Si1 F1 1.653(3) 19 ?
Si1 F1 1.653(3) 3 ?
Si1 F1 1.653(3) 17 ?
Si1 F2 1.712(3) . ?
Si1 F2 1.712(3) 17 ?
N1 C1 1.332(4) . ?
N1 C1 1.332(4) 7 ?
C1 C2 1.400(5) . ?
C1 H1 0.9500 . ?
C2 C3 1.388(4) . ?
C2 H2 0.9500 . ?
C3 C2 1.388(4) 7 ?
C3 C4 1.492(6) . ?
C4 C5 1.355(5) 7 ?
C4 C5 1.355(5) . ?
C5 C5 1.432(8) 31 ?
C5 H5 0.9500 . ?
